data_4004051
loop_
_publ_author_name
'Kitagawa, Yuuki'
'Ueda, Jumpei'
'Fujii, Kotaro'
'Yashima, Masatomo'
'Funahashi, Shiro'
'Nakanishi, Takayuki'
'Takeda, Takashi'
'Hirosaki, Naoto'
'Hongo, Kenta'
'Maezono, Ryo'
'Tanabe, Setsuhisa'

_publ_section_title
;
 Site-Selective Eu3+ Luminescence in the Monoclinic Phase of YSiO2N
;
_journal_issue 22
_journal_name_full 'Chemistry of Materials'
_journal_page_first 8873
_journal_page_last 8885
_journal_paper_doi 10.1021/acs.chemmater.1c03139
_journal_volume 33
_journal_year 2021
_chemical_formula_sum 'N O2 Si Y'
_chemical_formula_weight 163.01
_space_group_IT_number 15
_space_group_name_Hall '-C 2yc'
_space_group_name_H-M_alt 'C 1 2/c 1'
_symmetry_cell_setting monoclinic
_symmetry_space_group_name_Hall '-C 2yc'
_symmetry_space_group_name_H-M 'C 1 2/c 1'
_audit_creation_date 2021-07-30T19:21:32-00:00
_audit_creation_method 'WinGX routine CIF_UPDATE'
_cell_angle_alpha 90.00
_cell_angle_beta 90.7345(26)
_cell_angle_gamma 90.00
_cell_formula_units_Z 24
_cell_length_a 6.9973(10)
_cell_length_b 12.1470(17)
_cell_length_c 18.2554(25)
_cell_measurement_reflns_used 1706
_cell_measurement_temperature 296(2)
_cell_measurement_theta_max 30.471
_cell_measurement_theta_min 3.355
_cell_volume 1551.5(4)
_computing_cell_refinement 'APEX2 (Bruker AXS, 2009)'
_computing_data_collection 'APEX2 (Bruker AXS, 2009)'
_computing_data_reduction 'SAINT (Bruker AXS, 2009)'
_computing_molecular_graphics 'VESTA (Momma and Izumi, 2011)'
_computing_structure_refinement 'SHELXL-2014/7 (Sheldrick, 2014)'
_computing_structure_solution 'SHELXT-2014/7 (Sheldrick, 2014)'
_diffrn_ambient_temperature 296(2)
_diffrn_detector_area_resol_mean 8.333
_diffrn_measured_fraction_theta_full 1
_diffrn_measured_fraction_theta_max 1
_diffrn_measurement_device_type 'Bruker APEXII CCD area detector'
_diffrn_measurement_method 'omega scans'
_diffrn_radiation_monochromator 'Bruker Helios multilayer confocal mirror'
_diffrn_radiation_source 'Bruker TXS fine-focus rotating anode'
_diffrn_radiation_type MoK\a
_diffrn_radiation_wavelength 0.71073
_diffrn_reflns_av_R_equivalents 0.0844
_diffrn_reflns_Laue_measured_fraction_full 1
_diffrn_reflns_Laue_measured_fraction_max 1
_diffrn_reflns_limit_h_max 9
_diffrn_reflns_limit_h_min -9
_diffrn_reflns_limit_k_max 17
_diffrn_reflns_limit_k_min -17
_diffrn_reflns_limit_l_max 26
_diffrn_reflns_limit_l_min -26
_diffrn_reflns_number 13829
_diffrn_reflns_point_group_measured_fraction_full 1
_diffrn_reflns_point_group_measured_fraction_max 1
_diffrn_reflns_theta_full 25.242
_diffrn_reflns_theta_max 30.513
_diffrn_reflns_theta_min 2.231
_exptl_absorpt_coefficient_mu 22.731
_exptl_absorpt_correction_T_max 0.815
_exptl_absorpt_correction_T_min 0.769
_exptl_absorpt_correction_type multi-scan
_exptl_absorpt_process_details
;
SADABS Sheldrick 2001
;
_exptl_crystal_colour transparent
_exptl_crystal_density_diffrn 4.187
_exptl_crystal_description plate
_exptl_crystal_F_000 1824
_exptl_crystal_size_max 0.012
_exptl_crystal_size_mid 0.011
_exptl_crystal_size_min 0.009
_refine_diff_density_max 1.014
_refine_diff_density_min -0.786
_refine_diff_density_rms 0.195
_refine_ls_extinction_method none
_refine_ls_goodness_of_fit_ref 0.863
_refine_ls_hydrogen_treatment undef
_refine_ls_matrix_type full
_refine_ls_number_parameters 139
_refine_ls_number_reflns 2358
_refine_ls_number_restraints 0
_refine_ls_restrained_S_all 0.863
_refine_ls_R_factor_all 0.0784
_refine_ls_R_factor_gt 0.0309
_refine_ls_shift/su_max 0.001
_refine_ls_shift/su_mean 0
_refine_ls_structure_factor_coef Fsqd
_refine_ls_weighting_details 'w=1/[\s^2^(Fo^2^)+(0.0185P)^2^] where P=(Fo^2^+2Fc^2^)/3'
_refine_ls_weighting_scheme calc
_refine_ls_wR_factor_ref 0.0684
_reflns_number_gt 1303
_reflns_number_total 2358
_reflns_threshold_expression 'I > 2\s(I)'
_cod_data_source_file cm1c03139_si_001.cif
_cod_data_source_block 10r0101_c2oc
_cod_original_cell_volume 1551.521(627)
_cod_original_sg_symbol_H-M 'C 2/c'
_cod_database_code 4004051

loop_
_symmetry_equiv_pos_as_xyz
'x, y, z'
'-x, y, -z+1/2'
'x+1/2, y+1/2, z'
'-x+1/2, y+1/2, -z+1/2'
'-x, -y, -z'
'x, -y, z-1/2'
'-x+1/2, -y+1/2, -z'
'x+1/2, -y+1/2, z-1/2'

loop_
_atom_site_label
_atom_site_fract_x
_atom_site_fract_y
_atom_site_fract_z
_atom_site_U_iso_or_equiv
_atom_site_adp_type
_atom_site_calc_flag
_atom_site_occupancy
_atom_site_disorder_assembly
_atom_site_disorder_group
_atom_site_type_symbol
Y001 1 0.99246(5) 0.25 0.00730(16) Uani d 1 . . Y
Y002 0.98401(6) 0.33505(5) 0.49930(2) 0.00750(11) Uani d 1 . . Y
Y003 1 0.34365(6) 0.25 0.00804(15) Uani d 1 . . Y
Y004 0 0.67498(7) 0.25 0.01002(15) Uani d 1 . . Y
Y005 1 1 0.5 0.01076(17) Uani d 1 . . Y
Si01 0.7937(2) 0.79073(10) 0.37835(8) 0.0075(3) Uani d 1 . . Si
Si02 0.41849(17) 0.67110(12) 0.37145(7) 0.0078(2) Uani d 1 . . Si
Si03 0.78628(19) 0.54394(10) 0.37512(8) 0.0082(3) Uani d 1 . . Si
O001 0.3065(4) 0.6747(3) 0.29203(17) 0.0109(7) Uani d 1 . . O
O002 0.8578(5) 0.8480(3) 0.30125(18) 0.0130(8) Uani d 1 . . O
O003 0.8398(5) 0.4861(3) 0.29688(19) 0.0113(8) Uani d 1 . . O
O004 0.8370(5) 0.4838(3) 0.45341(19) 0.0127(8) Uani d 1 . . O
O005 0.8521(5) 0.8453(3) 0.45793(17) 0.0115(7) Uani d 1 . . O
O006 0.3026(4) 0.6732(3) 0.44873(17) 0.0135(7) Uani d 1 . . O
N007 0.5529(5) 0.7885(3) 0.3744(2) 0.0071(9) Uani d 1 . . N
N008 0.9037(5) 0.6651(3) 0.37689(19) 0.0074(7) Uani d 1 . . N
N009 0.5429(5) 0.5512(3) 0.3733(2) 0.0059(9) Uani d 1 . . N

loop_
_atom_site_aniso_label
_atom_site_aniso_U_11
_atom_site_aniso_U_22
_atom_site_aniso_U_33
_atom_site_aniso_U_12
_atom_site_aniso_U_13
_atom_site_aniso_U_23
Y001 0.0088(4) 0.0066(4) 0.0065(4) 0 -0.0004(3) 0
Y002 0.0072(2) 0.0088(2) 0.0064(2) 0.0018(2) -0.00028(17) 0.0004(2)
Y003 0.0114(3) 0.0062(3) 0.0065(3) 0 0.0006(2) 0
Y004 0.0051(3) 0.0180(4) 0.0070(3) 0 -0.0010(2) 0
Y005 0.0157(4) 0.0101(4) 0.0065(4) -0.0074(3) 0.0009(3) -0.0012(2)
Si01 0.0085(7) 0.0069(6) 0.0070(7) -0.0012(5) -0.0006(6) -0.0003(5)
Si02 0.0070(6) 0.0083(6) 0.0081(6) 0.0003(6) 0.0004(5) -0.0008(6)
Si03 0.0094(7) 0.0073(7) 0.0078(7) 0.0007(5) -0.0002(6) -0.0002(5)
O001 0.0083(15) 0.0173(18) 0.0071(17) 0.0009(16) -0.0002(12) -0.0003(16)
O002 0.0188(19) 0.0102(19) 0.0100(18) -0.0036(14) 0.0028(14) 0.0033(14)
O003 0.0155(19) 0.0095(18) 0.0090(19) 0.0046(14) 0.0025(15) -0.0002(14)
O004 0.019(2) 0.0130(18) 0.006(2) 0.0043(15) 0.0022(15) 0.0034(14)
O005 0.0185(18) 0.0098(18) 0.0062(17) -0.0031(14) -0.0008(13) -0.0005(14)
O006 0.0088(15) 0.0228(19) 0.0089(18) 0.0002(16) 0.0042(13) -0.0019(17)
N007 0.010(2) 0.0060(19) 0.005(2) 0.0015(15) 0.0000(17) 0.0016(15)
N008 0.0081(17) 0.0064(17) 0.0076(19) -0.0013(17) -0.0007(14) -0.0012(18)
N009 0.007(2) 0.006(2) 0.005(2) 0.0008(14) -0.0020(17) 0.0003(15)

loop_
_atom_type_symbol
_atom_type_description
_atom_type_scat_dispersion_real
_atom_type_scat_dispersion_imag
_atom_type_scat_source
N N 0.0061 0.0033 'International Tables Vol C Tables 4.2.6.8 and 6.1.1.4'
O O 0.0106 0.006 'International Tables Vol C Tables 4.2.6.8 and 6.1.1.4'
Si Si 0.0817 0.0704 'International Tables Vol C Tables 4.2.6.8 and 6.1.1.4'
Y Y -2.7962 3.5667 'International Tables Vol C Tables 4.2.6.8 and 6.1.1.4'

loop_
_geom_angle_atom_site_label_1
_geom_angle_atom_site_label_2
_geom_angle_atom_site_label_3
_geom_angle
_geom_angle_site_symmetry_1
_geom_angle_site_symmetry_3
_geom_angle_publ_flag
O002 Y001 O002 76.16(18) 2_755 . ?
O002 Y001 N009 125.61(12) 2_755 3 ?
O002 Y001 N009 83.71(12) . 3 ?
O002 Y001 N009 83.71(12) 2_755 4_655 ?
O002 Y001 N009 125.61(12) . 4_655 ?
N009 Y001 N009 145.06(18) 3 4_655 ?
O002 Y001 O003 104.95(12) 2_755 4_655 ?
O002 Y001 O003 72.16(12) . 4_655 ?
N009 Y001 O003 116.00(12) 3 4_655 ?
N009 Y001 O003 65.17(12) 4_655 4_655 ?
O002 Y001 O003 72.16(12) 2_755 3 ?
O002 Y001 O003 104.95(12) . 3 ?
N009 Y001 O003 65.17(12) 3 3 ?
N009 Y001 O003 116.00(12) 4_655 3 ?
O003 Y001 O003 176.47(16) 4_655 3 ?
O002 Y001 O001 107.26(12) 2_755 4_655 ?
O002 Y001 O001 171.46(10) . 4_655 ?
N009 Y001 O001 88.02(11) 3 4_655 ?
N009 Y001 O001 62.89(11) 4_655 4_655 ?
O003 Y001 O001 113.69(11) 4_655 4_655 ?
O003 Y001 O001 69.42(10) 3 4_655 ?
O002 Y001 O001 171.46(10) 2_755 3 ?
O002 Y001 O001 107.26(12) . 3 ?
N009 Y001 O001 62.89(11) 3 3 ?
N009 Y001 O001 88.02(11) 4_655 3 ?
O003 Y001 O001 69.42(10) 4_655 3 ?
O003 Y001 O001 113.69(11) 3 3 ?
O001 Y001 O001 70.50(14) 4_655 3 ?
O002 Y001 Si03 100.45(9) 2_755 3 ?
O002 Y001 Si03 97.93(9) . 3 ?
N009 Y001 Si03 33.32(9) 3 3 ?
N009 Y001 Si03 135.55(9) 4_655 3 ?
O003 Y001 Si03 149.30(8) 4_655 3 ?
O003 Y001 Si03 32.07(8) 3 3 ?
O001 Y001 Si03 73.85(7) 4_655 3 ?
O001 Y001 Si03 86.95(7) 3 3 ?
O002 Y001 Si03 97.94(9) 2_755 4_655 ?
O002 Y001 Si03 100.45(9) . 4_655 ?
N009 Y001 Si03 135.55(9) 3 4_655 ?
N009 Y001 Si03 33.32(9) 4_655 4_655 ?
O003 Y001 Si03 32.07(8) 4_655 4_655 ?
O003 Y001 Si03 149.30(8) 3 4_655 ?
O001 Y001 Si03 86.95(7) 4_655 4_655 ?
O001 Y001 Si03 73.85(7) 3 4_655 ?
Si03 Y001 Si03 156.59(5) 3 4_655 ?
O002 Y001 Si02 157.04(9) 2_755 3 ?
O002 Y001 Si02 99.23(9) . 3 ?
N009 Y001 Si02 31.89(9) 3 3 ?
N009 Y001 Si02 115.89(10) 4_655 3 ?
O003 Y001 Si02 94.67(9) 4_655 3 ?
O003 Y001 Si02 87.75(9) 3 3 ?
O001 Y001 Si02 74.51(8) 4_655 3 ?
O001 Y001 Si02 31.27(7) 3 3 ?
Si03 Y001 Si02 57.46(4) 3 3 ?
Si03 Y001 Si02 105.02(4) 4_655 3 ?
O002 Y001 Si02 99.24(9) 2_755 4_655 ?
O002 Y001 Si02 157.04(9) . 4_655 ?
N009 Y001 Si02 115.89(10) 3 4_655 ?
N009 Y001 Si02 31.89(9) 4_655 4_655 ?
O003 Y001 Si02 87.75(9) 4_655 4_655 ?
O003 Y001 Si02 94.67(9) 3 4_655 ?
O001 Y001 Si02 31.27(7) 4_655 4_655 ?
O001 Y001 Si02 74.52(8) 3 4_655 ?
Si03 Y001 Si02 105.02(4) 3 4_655 ?
Si03 Y001 Si02 57.46(4) 4_655 4_655 ?
Si02 Y001 Si02 93.24(6) 3 4_655 ?
O006 Y002 O004 77.53(14) 5_666 . ?
O006 Y002 N008 83.34(12) 5_666 5_766 ?
O004 Y002 N008 120.00(13) . 5_766 ?
O006 Y002 N007 125.79(12) 5_666 3_545 ?
O004 Y002 N007 86.08(12) . 3_545 ?
N008 Y002 N007 146.28(13) 5_766 3_545 ?
O006 Y002 O006 70.62(14) 5_666 3_545 ?
O004 Y002 O006 105.49(12) . 3_545 ?
N008 Y002 O006 120.49(13) 5_766 3_545 ?
N007 Y002 O006 64.76(12) 3_545 3_545 ?
O006 Y002 O005 103.34(12) 5_666 5_766 ?
O004 Y002 O005 175.19(11) . 5_766 ?
N008 Y002 O005 64.79(12) 5_766 5_766 ?
N007 Y002 O005 89.64(11) 3_545 5_766 ?
O006 Y002 O005 70.61(11) 3_545 5_766 ?
O006 Y002 O004 108.66(12) 5_666 5_766 ?
O004 Y002 O004 70.54(14) . 5_766 ?
N008 Y002 O004 63.01(12) 5_766 5_766 ?
N007 Y002 O004 113.68(12) 3_545 5_766 ?
O006 Y002 O004 175.98(11) 3_545 5_766 ?
O005 Y002 O004 113.31(10) 5_766 5_766 ?
O006 Y002 O005 171.10(10) 5_666 3_545 ?
O004 Y002 O005 107.11(12) . 3_545 ?
N008 Y002 O005 87.77(11) 5_766 3_545 ?
N007 Y002 O005 62.71(11) 3_545 3_545 ?
O006 Y002 O005 114.44(11) 3_545 3_545 ?
O005 Y002 O005 72.69(12) 5_766 3_545 ?
O004 Y002 O005 66.83(11) 5_766 3_545 ?
O006 Y002 Si02 99.58(10) 5_666 3_545 ?
O004 Y002 Si02 100.04(10) . 3_545 ?
N008 Y002 Si02 139.28(11) 5_766 3_545 ?
N007 Y002 Si02 33.25(9) 3_545 3_545 ?
O006 Y002 Si02 31.79(8) 3_545 3_545 ?
O005 Y002 Si02 75.16(8) 5_766 3_545 ?
O004 Y002 Si02 146.91(8) 5_766 3_545 ?
O005 Y002 Si02 87.21(8) 3_545 3_545 ?
O006 Y002 Si01 96.70(9) 5_666 5_766 ?
O004 Y002 Si01 152.88(10) . 5_766 ?
N008 Y002 Si01 33.08(10) 5_766 5_766 ?
N007 Y002 Si01 117.49(9) 3_545 5_766 ?
O006 Y002 Si01 97.21(9) 3_545 5_766 ?
O005 Y002 Si01 31.92(7) 5_766 5_766 ?
O004 Y002 Si01 86.80(8) 5_766 5_766 ?
O005 Y002 Si01 75.68(8) 3_545 5_766 ?
Si02 Y002 Si01 107.06(4) 3_545 5_766 ?
O006 Y002 Si03 99.47(9) 5_666 5_766 ?
O004 Y002 Si03 97.10(10) . 5_766 ?
N008 Y002 Si03 31.83(10) 5_766 5_766 ?
N007 Y002 Si03 133.95(10) 3_545 5_766 ?
O006 Y002 Si03 152.25(8) 3_545 5_766 ?
O005 Y002 Si03 87.45(8) 5_766 5_766 ?
O004 Y002 Si03 31.39(8) 5_766 5_766 ?
O005 Y002 Si03 72.64(8) 3_545 5_766 ?
Si02 Y002 Si03 156.68(4) 3_545 5_766 ?
Si01 Y002 Si03 57.30(4) 5_766 5_766 ?
O006 Y002 Si01 156.56(9) 5_666 3_545 ?
O004 Y002 Si01 101.08(9) . 3_545 ?
N008 Y002 Si01 116.23(9) 5_766 3_545 ?
N007 Y002 Si01 31.74(9) 3_545 3_545 ?
O006 Y002 Si01 87.58(8) 3_545 3_545 ?
O005 Y002 Si01 76.20(8) 5_766 3_545 ?
O004 Y002 Si01 92.48(8) 5_766 3_545 ?
O005 Y002 Si01 31.35(7) 3_545 3_545 ?
Si02 Y002 Si01 57.33(4) 3_545 3_545 ?
Si01 Y002 Si01 94.42(5) 5_766 3_545 ?
Si03 Y002 Si01 103.90(4) 5_766 3_545 ?
O003 Y003 O003 78.71(18) 2_755 . ?
O003 Y003 N007 85.73(13) 2_755 4_645 ?
O003 Y003 N007 120.50(13) . 4_645 ?
O003 Y003 N007 120.50(13) 2_755 3_545 ?
O003 Y003 N007 85.73(13) . 3_545 ?
N007 Y003 N007 147.47(18) 4_645 3_545 ?
O003 Y003 O001 174.80(11) 2_755 3_545 ?
O003 Y003 O001 103.52(11) . 3_545 ?
N007 Y003 O001 89.10(12) 4_645 3_545 ?
N007 Y003 O001 64.56(11) 3_545 3_545 ?
O003 Y003 O001 103.52(11) 2_755 4_645 ?
O003 Y003 O001 174.80(11) . 4_645 ?
N007 Y003 O001 64.56(11) 4_645 4_645 ?
N007 Y003 O001 89.10(12) 3_545 4_645 ?
O001 Y003 O001 74.66(15) 3_545 4_645 ?
O003 Y003 O002 108.88(12) 2_755 4_645 ?
O003 Y003 O002 69.24(11) . 4_645 ?
N007 Y003 O002 62.52(12) 4_645 4_645 ?
N007 Y003 O002 118.21(12) 3_545 4_645 ?
O001 Y003 O002 68.02(10) 3_545 4_645 ?
O001 Y003 O002 113.96(10) 4_645 4_645 ?
O003 Y003 O002 69.24(11) 2_755 3_545 ?
O003 Y003 O002 108.88(12) . 3_545 ?
N007 Y003 O002 118.21(12) 4_645 3_545 ?
N007 Y003 O002 62.52(12) 3_545 3_545 ?
O001 Y003 O002 113.96(10) 3_545 3_545 ?
O001 Y003 O002 68.02(10) 4_645 3_545 ?
O002 Y003 O002 177.71(15) 4_645 3_545 ?
O003 Y003 Si02 98.69(9) 2_755 4_645 ?
O003 Y003 Si02 153.05(9) . 4_645 ?
N007 Y003 Si02 33.04(9) 4_645 4_645 ?
N007 Y003 Si02 117.43(10) 3_545 4_645 ?
O001 Y003 Si02 77.16(8) 3_545 4_645 ?
O001 Y003 Si02 31.81(7) 4_645 4_645 ?
O002 Y003 Si02 86.74(8) 4_645 4_645 ?
O002 Y003 Si02 94.81(8) 3_545 4_645 ?
O003 Y003 Si02 153.05(9) 2_755 3_545 ?
O003 Y003 Si02 98.69(9) . 3_545 ?
N007 Y003 Si02 117.43(10) 4_645 3_545 ?
N007 Y003 Si02 33.04(9) 3_545 3_545 ?
O001 Y003 Si02 31.81(7) 3_545 3_545 ?
O001 Y003 Si02 77.16(8) 4_645 3_545 ?
O002 Y003 Si02 94.81(8) 4_645 3_545 ?
O002 Y003 Si02 86.74(8) 3_545 3_545 ?
Si02 Y003 Si02 95.23(6) 4_645 3_545 ?
O003 Y003 Si01 101.40(9) 2_755 4_645 ?
O003 Y003 Si01 96.70(10) . 4_645 ?
N007 Y003 Si01 31.63(9) 4_645 4_645 ?
N007 Y003 Si01 137.53(9) 3_545 4_645 ?
O001 Y003 Si01 73.76(8) 3_545 4_645 ?
O001 Y003 Si01 87.51(8) 4_645 4_645 ?
O002 Y003 Si01 31.18(7) 4_645 4_645 ?
O002 Y003 Si01 149.73(8) 3_545 4_645 ?
Si02 Y003 Si01 57.18(4) 4_645 4_645 ?
Si02 Y003 Si01 105.54(4) 3_545 4_645 ?
O003 Y003 Si01 96.70(10) 2_755 3_545 ?
O003 Y003 Si01 101.40(9) . 3_545 ?
N007 Y003 Si01 137.53(9) 4_645 3_545 ?
N007 Y003 Si01 31.63(9) 3_545 3_545 ?
O001 Y003 Si01 87.51(8) 3_545 3_545 ?
O001 Y003 Si01 73.76(8) 4_645 3_545 ?
O002 Y003 Si01 149.73(8) 4_645 3_545 ?
O002 Y003 Si01 31.18(7) 3_545 3_545 ?
Si02 Y003 Si01 105.54(4) 4_645 3_545 ?
Si02 Y003 Si01 57.18(4) 3_545 3_545 ?
Si01 Y003 Si01 156.55(5) 4_645 3_545 ?
O001 Y004 O001 179.84(19) 2 . ?
O001 Y004 N008 87.13(11) 2 2_655 ?
O001 Y004 N008 92.86(12) . 2_655 ?
O001 Y004 N008 92.86(12) 2 1_455 ?
O001 Y004 N008 87.13(11) . 1_455 ?
N008 Y004 N008 174.29(19) 2_655 1_455 ?
O001 Y004 O002 104.63(12) 2 2_655 ?
O001 Y004 O002 75.51(12) . 2_655 ?
N008 Y004 O002 64.49(12) 2_655 2_655 ?
N008 Y004 O002 120.93(12) 1_455 2_655 ?
O001 Y004 O002 75.51(12) 2 1_455 ?
O001 Y004 O002 104.63(12) . 1_455 ?
N008 Y004 O002 120.93(12) 2_655 1_455 ?
N008 Y004 O002 64.49(12) 1_455 1_455 ?
O002 Y004 O002 66.37(15) 2_655 1_455 ?
O001 Y004 O003 73.22(12) 2 1_455 ?
O001 Y004 O003 106.64(12) . 1_455 ?
N008 Y004 O003 112.49(12) 2_655 1_455 ?
N008 Y004 O003 62.15(12) 1_455 1_455 ?
O002 Y004 O003 176.57(11) 2_655 1_455 ?
O002 Y004 O003 115.18(10) 1_455 1_455 ?
O001 Y004 O003 106.64(12) 2 2_655 ?
O001 Y004 O003 73.22(12) . 2_655 ?
N008 Y004 O003 62.15(12) 2_655 2_655 ?
N008 Y004 O003 112.49(12) 1_455 2_655 ?
O002 Y004 O003 115.18(10) 2_655 2_655 ?
O002 Y004 O003 176.57(11) 1_455 2_655 ?
O003 Y004 O003 63.46(15) 1_455 2_655 ?
O001 Y004 Si01 78.99(9) 2 1_455 ?
O001 Y004 Si01 101.08(9) . 1_455 ?
N008 Y004 Si01 151.83(10) 2_655 1_455 ?
N008 Y004 Si01 33.23(9) 1_455 1_455 ?
O002 Y004 Si01 95.30(8) 2_655 1_455 ?
O002 Y004 Si01 31.73(8) 1_455 1_455 ?
O003 Y004 Si01 86.94(8) 1_455 1_455 ?
O003 Y004 Si01 145.46(8) 2_655 1_455 ?
O001 Y004 Si01 101.08(9) 2 2_655 ?
O001 Y004 Si01 79.00(9) . 2_655 ?
N008 Y004 Si01 33.23(10) 2_655 2_655 ?
N008 Y004 Si01 151.83(10) 1_455 2_655 ?
O002 Y004 Si01 31.73(8) 2_655 2_655 ?
O002 Y004 Si01 95.30(8) 1_455 2_655 ?
O003 Y004 Si01 145.46(8) 1_455 2_655 ?
O003 Y004 Si01 86.94(8) 2_655 2_655 ?
Si01 Y004 Si01 126.14(6) 1_455 2_655 ?
O001 Y004 Si03 102.01(9) 2 2_655 ?
O001 Y004 Si03 77.91(9) . 2_655 ?
N008 Y004 Si03 31.57(9) 2_655 2_655 ?
N008 Y004 Si03 143.33(10) 1_455 2_655 ?
O002 Y004 Si03 87.65(8) 2_655 2_655 ?
O002 Y004 Si03 151.69(8) 1_455 2_655 ?
O003 Y004 Si03 90.18(8) 1_455 2_655 ?
O003 Y004 Si03 31.10(8) 2_655 2_655 ?
Si01 Y004 Si03 176.55(4) 1_455 2_655 ?
Si01 Y004 Si03 57.05(4) 2_655 2_655 ?
O001 Y004 Si03 77.91(9) 2 1_455 ?
O001 Y004 Si03 102.00(9) . 1_455 ?
N008 Y004 Si03 143.33(10) 2_655 1_455 ?
N008 Y004 Si03 31.57(9) 1_455 1_455 ?
O002 Y004 Si03 151.69(8) 2_655 1_455 ?
O002 Y004 Si03 87.65(8) 1_455 1_455 ?
O003 Y004 Si03 31.10(8) 1_455 1_455 ?
O003 Y004 Si03 90.18(8) 2_655 1_455 ?
Si01 Y004 Si03 57.05(4) 1_455 1_455 ?
Si01 Y004 Si03 176.55(4) 2_655 1_455 ?
Si03 Y004 Si03 119.80(5) 2_655 1_455 ?
O005 Y005 O005 180 . 5_776 ?
O005 Y005 N009 92.82(12) . 7_666 ?
O005 Y005 N009 87.18(12) 5_776 7_666 ?
O005 Y005 N009 87.18(12) . 3 ?
O005 Y005 N009 92.82(12) 5_776 3 ?
N009 Y005 N009 180 7_666 3 ?
O005 Y005 O004 75.83(12) . 7_666 ?
O005 Y005 O004 104.17(12) 5_776 7_666 ?
N009 Y005 O004 64.52(11) 7_666 7_666 ?
N009 Y005 O004 115.48(11) 3 7_666 ?
O005 Y005 O004 104.17(12) . 3 ?
O005 Y005 O004 75.83(12) 5_776 3 ?
N009 Y005 O004 115.48(12) 7_666 3 ?
N009 Y005 O004 64.52(11) 3 3 ?
O004 Y005 O004 180 7_666 3 ?
O005 Y005 O006 72.51(12) . 7_666 ?
O005 Y005 O006 107.49(12) 5_776 7_666 ?
N009 Y005 O006 62.20(11) 7_666 7_666 ?
N009 Y005 O006 117.80(11) 3 7_666 ?
O004 Y005 O006 115.03(11) 7_666 7_666 ?
O004 Y005 O006 64.97(11) 3 7_666 ?
O005 Y005 O006 107.49(12) . 3 ?
O005 Y005 O006 72.51(12) 5_776 3 ?
N009 Y005 O006 117.80(11) 7_666 3 ?
N009 Y005 O006 62.20(11) 3 3 ?
O004 Y005 O006 64.97(11) 7_666 3 ?
O004 Y005 O006 115.03(11) 3 3 ?
O006 Y005 O006 180.00(12) 7_666 3 ?
O005 Y005 Si03 79.08(9) . 7_666 ?
O005 Y005 Si03 100.92(9) 5_776 7_666 ?
N009 Y005 Si03 33.17(9) 7_666 7_666 ?
N009 Y005 Si03 146.83(9) 3 7_666 ?
O004 Y005 Si03 31.85(8) 7_666 7_666 ?
O004 Y005 Si03 148.15(8) 3 7_666 ?
O006 Y005 Si03 86.74(7) 7_666 7_666 ?
O006 Y005 Si03 93.26(7) 3 7_666 ?
O005 Y005 Si03 100.92(9) . 3 ?
O005 Y005 Si03 79.08(9) 5_776 3 ?
N009 Y005 Si03 146.83(9) 7_666 3 ?
N009 Y005 Si03 33.17(9) 3 3 ?
O004 Y005 Si03 148.15(8) 7_666 3 ?
O004 Y005 Si03 31.85(8) 3 3 ?
O006 Y005 Si03 93.26(8) 7_666 3 ?
O006 Y005 Si03 86.74(7) 3 3 ?
Si03 Y005 Si03 180 7_666 3 ?
O005 Y005 Si02 102.37(9) . 3 ?
O005 Y005 Si02 77.63(9) 5_776 3 ?
N009 Y005 Si02 148.28(9) 7_666 3 ?
N009 Y005 Si02 31.72(9) 3 3 ?
O004 Y005 Si02 92.20(8) 7_666 3 ?
O004 Y005 Si02 87.80(8) 3 3 ?
O006 Y005 Si02 149.05(7) 7_666 3 ?
O006 Y005 Si02 30.95(7) 3 3 ?
Si03 Y005 Si02 122.93(4) 7_666 3 ?
Si03 Y005 Si02 57.07(4) 3 3 ?
O005 Y005 Si02 77.63(9) . 7_666 ?
O005 Y005 Si02 102.37(9) 5_776 7_666 ?
N009 Y005 Si02 31.72(9) 7_666 7_666 ?
N009 Y005 Si02 148.28(9) 3 7_666 ?
O004 Y005 Si02 87.80(8) 7_666 7_666 ?
O004 Y005 Si02 92.20(8) 3 7_666 ?
O006 Y005 Si02 30.95(7) 7_666 7_666 ?
O006 Y005 Si02 149.05(7) 3 7_666 ?
Si03 Y005 Si02 57.07(4) 7_666 7_666 ?
Si03 Y005 Si02 122.93(4) 3 7_666 ?
Si02 Y005 Si02 180 3 7_666 ?
O002 Si01 O005 121.35(18) . . ?
O002 Si01 N007 104.74(18) . . ?
O005 Si01 N007 106.37(19) . . ?
O002 Si01 N008 103.74(18) . . ?
O005 Si01 N008 105.47(18) . . ?
N007 Si01 N008 115.78(19) . . ?
O002 Si01 Y004 53.75(13) . 1_655 ?
O005 Si01 Y004 137.46(13) . 1_655 ?
N007 Si01 Y004 115.75(14) . 1_655 ?
N008 Si01 Y004 50.96(13) . 1_655 ?
O002 Si01 Y002 133.35(13) . 5_766 ?
O005 Si01 Y002 56.38(12) . 5_766 ?
N007 Si01 Y002 120.93(14) . 5_766 ?
N008 Si01 Y002 49.52(12) . 5_766 ?
Y004 Si01 Y002 94.96(4) 1_655 5_766 ?
O002 Si01 Y002 136.55(14) . 3_455 ?
O005 Si01 Y002 58.59(12) . 3_455 ?
N007 Si01 Y002 48.61(13) . 3_455 ?
N008 Si01 Y002 118.42(14) . 3_455 ?
Y004 Si01 Y002 159.12(5) 1_655 3_455 ?
Y002 Si01 Y002 85.58(5) 5_766 3_455 ?
O002 Si01 Y003 57.28(12) . 3_455 ?
O005 Si01 Y003 136.45(13) . 3_455 ?
N007 Si01 Y003 48.07(13) . 3_455 ?
N008 Si01 Y003 117.27(13) . 3_455 ?
Y004 Si01 Y003 80.61(4) 1_655 3_455 ?
Y002 Si01 Y003 161.28(5) 5_766 3_455 ?
Y002 Si01 Y003 92.19(4) 3_455 3_455 ?
O006 Si02 O001 121.69(18) . . ?
O006 Si02 N009 104.9(2) . . ?
O001 Si02 N009 106.23(19) . . ?
O006 Si02 N007 103.8(2) . . ?
O001 Si02 N007 105.17(19) . . ?
N009 Si02 N007 115.72(17) . . ?
O006 Si02 Y002 53.89(13) . 3_455 ?
O001 Si02 Y002 135.51(15) . 3_455 ?
N009 Si02 Y002 117.79(13) . 3_455 ?
N007 Si02 Y002 50.49(14) . 3_455 ?
O006 Si02 Y003 134.57(15) . 3_455 ?
O001 Si02 Y003 56.04(13) . 3_455 ?
N009 Si02 Y003 119.59(14) . 3_455 ?
N007 Si02 Y003 49.74(13) . 3_455 ?
Y002 Si02 Y003 94.43(4) 3_455 3_455 ?
O006 Si02 Y001 135.36(15) . 3_445 ?
O001 Si02 Y001 59.10(13) . 3_445 ?
N009 Si02 Y001 47.70(13) . 3_445 ?
N007 Si02 Y001 119.40(14) . 3_445 ?
Y002 Si02 Y001 160.73(4) 3_455 3_445 ?
Y003 Si02 Y001 85.76(4) 3_455 3_445 ?
O006 Si02 Y005 57.34(13) . 3_445 ?
O001 Si02 Y005 138.50(15) . 3_445 ?
N009 Si02 Y005 48.52(13) . 3_445 ?
N007 Si02 Y005 115.40(14) . 3_445 ?
Y002 Si02 Y005 80.84(3) 3_455 3_445 ?
Y003 Si02 Y005 159.04(4) 3_455 3_445 ?
Y001 Si02 Y005 92.10(4) 3_445 3_445 ?
O003 Si03 O004 121.27(18) . . ?
O003 Si03 N008 105.91(19) . . ?
O004 Si03 N008 105.79(19) . . ?
O003 Si03 N009 104.13(18) . . ?
O004 Si03 N009 104.19(19) . . ?
N008 Si03 N009 116.22(19) . . ?
O003 Si03 Y001 54.63(13) . 3_445 ?
O004 Si03 Y001 133.38(14) . 3_445 ?
N008 Si03 Y001 120.22(14) . 3_445 ?
N009 Si03 Y001 49.94(13) . 3_445 ?
O003 Si03 Y005 136.37(14) . 3_445 ?
O004 Si03 Y005 54.34(13) . 3_445 ?
N008 Si03 Y005 117.10(14) . 3_445 ?
N009 Si03 Y005 50.87(13) . 3_445 ?
Y001 Si03 Y005 95.17(4) 3_445 3_445 ?
O003 Si03 Y002 135.60(14) . 5_766 ?
O004 Si03 Y002 58.02(13) . 5_766 ?
N008 Si03 Y002 48.24(12) . 5_766 ?
N009 Si03 Y002 119.40(14) . 5_766 ?
Y001 Si03 Y002 162.82(5) 3_445 5_766 ?
Y005 Si03 Y002 82.74(4) 3_445 5_766 ?
O003 Si03 Y004 58.20(13) . 1_655 ?
O004 Si03 Y004 138.75(14) . 1_655 ?
N008 Si03 Y004 48.85(13) . 1_655 ?
N009 Si03 Y004 116.07(14) . 1_655 ?
Y001 Si03 Y004 82.89(4) 3_445 1_655 ?
Y005 Si03 Y004 158.48(5) 3_445 1_655 ?
Y002 Si03 Y004 92.81(4) 5_766 1_655 ?
Si02 O001 Y004 137.57(18) . . ?
Si02 O001 Y003 92.16(15) . 3_455 ?
Y004 O001 Y003 113.31(14) . 3_455 ?
Si02 O001 Y001 89.63(15) . 3_445 ?
Y004 O001 Y001 112.26(14) . 3_445 ?
Y003 O001 Y001 107.42(11) 3_455 3_445 ?
Si01 O002 Y001 145.5(2) . . ?
Si01 O002 Y004 94.52(15) . 1_655 ?
Y001 O002 Y004 108.74(13) . 1_655 ?
Si01 O002 Y003 91.54(14) . 3_455 ?
Y001 O002 Y003 106.93(13) . 3_455 ?
Y004 O002 Y003 103.16(12) 1_655 3_455 ?
Si03 O003 Y003 141.8(2) . . ?
Si03 O003 Y001 93.30(15) . 3_445 ?
Y003 O003 Y001 111.67(14) . 3_445 ?
Si03 O003 Y004 90.70(15) . 1_655 ?
Y003 O003 Y004 108.91(13) . 1_655 ?
Y001 O003 Y004 105.09(12) 3_445 1_655 ?
Si03 O004 Y002 141.2(2) . . ?
Si03 O004 Y005 93.81(15) . 3_445 ?
Y002 O004 Y005 111.33(14) . 3_445 ?
Si03 O004 Y002 90.59(15) . 5_766 ?
Y002 O004 Y002 109.46(13) . 5_766 ?
Y005 O004 Y002 105.26(12) 3_445 5_766 ?
Si01 O005 Y005 137.62(19) . . ?
Si01 O005 Y002 91.69(15) . 5_766 ?
Y005 O005 Y002 113.55(13) . 5_766 ?
Si01 O005 Y002 90.06(14) . 3_455 ?
Y005 O005 Y002 112.07(13) . 3_455 ?
Y002 O005 Y002 107.31(12) 5_766 3_455 ?
Si02 O006 Y002 145.47(19) . 5_666 ?
Si02 O006 Y002 94.32(16) . 3_455 ?
Y002 O006 Y002 109.38(14) 5_666 3_455 ?
Si02 O006 Y005 91.71(15) . 3_445 ?
Y002 O006 Y005 106.16(14) 5_666 3_445 ?
Y002 O006 Y005 103.33(11) 3_455 3_445 ?
Si01 N007 Si02 124.3(2) . . ?
Si01 N007 Y003 100.30(18) . 3_455 ?
Si02 N007 Y003 97.22(17) . 3_455 ?
Si01 N007 Y002 99.66(17) . 3_455 ?
Si02 N007 Y002 96.26(17) . 3_455 ?
Y003 N007 Y002 143.54(16) 3_455 3_455 ?
Si03 N008 Si01 124.1(2) . . ?
Si03 N008 Y002 99.93(17) . 5_766 ?
Si01 N008 Y002 97.40(17) . 5_766 ?
Si03 N008 Y004 99.59(17) . 1_655 ?
Si01 N008 Y004 95.81(17) . 1_655 ?
Y002 N008 Y004 144.49(15) 5_766 1_655 ?
Si02 N009 Si03 123.8(2) . . ?
Si02 N009 Y001 100.41(17) . 3_445 ?
Si03 N009 Y001 96.74(17) . 3_445 ?
Si02 N009 Y005 99.76(17) . 3_445 ?
Si03 N009 Y005 95.96(16) . 3_445 ?
Y001 N009 Y005 144.42(17) 3_445 3_445 ?

loop_
_geom_bond_atom_site_label_1
_geom_bond_atom_site_label_2
_geom_bond_site_symmetry_2
_geom_bond_distance
_geom_bond_publ_flag
Y001 O002 2_755 2.229(3) ?
Y001 O002 . 2.229(3) ?
Y001 N009 3 2.376(4) ?
Y001 N009 4_655 2.376(4) ?
Y001 O003 4_655 2.518(4) ?
Y001 O003 3 2.518(4) ?
Y001 O001 4_655 2.711(4) ?
Y001 O001 3 2.711(4) ?
Y001 Si03 3 3.0829(17) ?
Y001 Si03 4_655 3.0829(17) ?
Y001 Si02 3 3.1594(17) ?
Y001 Si02 4_655 3.1594(17) ?
Y002 O006 5_666 2.232(3) ?
Y002 O004 . 2.237(3) ?
Y002 N008 5_766 2.383(3) ?
Y002 N007 3_545 2.404(4) ?
Y002 O006 3_545 2.510(4) ?
Y002 O005 5_766 2.589(3) ?
Y002 O004 5_766 2.670(4) ?
Y002 O005 3_545 2.696(3) ?
Y002 Si02 3_545 3.0977(17) ?
Y002 Si01 5_766 3.1072(18) ?
Y002 Si03 5_766 3.1473(18) ?
Y002 Si01 3_545 3.1594(18) ?
Y003 O003 2_755 2.237(3) ?
Y003 O003 . 2.238(3) ?
Y003 N007 4_645 2.391(4) ?
Y003 N007 3_545 2.391(4) ?
Y003 O001 3_545 2.580(4) ?
Y003 O001 4_645 2.580(4) ?
Y003 O002 4_645 2.662(3) ?
Y003 O002 3_545 2.662(3) ?
Y003 Si02 4_645 3.1091(17) ?
Y003 Si02 3_545 3.1091(17) ?
Y003 Si01 4_645 3.1626(17) ?
Y003 Si01 3_545 3.1626(17) ?
Y004 O001 2 2.269(3) ?
Y004 O001 . 2.269(3) ?
Y004 N008 2_655 2.424(4) ?
Y004 N008 1_455 2.424(4) ?
Y004 O002 2_655 2.511(4) ?
Y004 O002 1_455 2.511(4) ?
Y004 O003 1_455 2.698(4) ?
Y004 O003 2_655 2.698(4) ?
Y004 Si01 1_455 3.1045(18) ?
Y004 Si01 2_655 3.1045(18) ?
Y004 Si03 2_655 3.1741(18) ?
Y004 Si03 1_455 3.1741(18) ?
Y005 O005 . 2.274(3) ?
Y005 O005 5_776 2.274(3) ?
Y005 N009 7_666 2.418(4) ?
Y005 N009 3 2.418(4) ?
Y005 O004 7_666 2.525(4) ?
Y005 O004 3 2.525(4) ?
Y005 O006 7_666 2.679(4) ?
Y005 O006 3 2.679(4) ?
Y005 Si03 7_666 3.1003(18) ?
Y005 Si03 3 3.1003(18) ?
Y005 Si02 3 3.1808(16) ?
Y005 Si02 7_666 3.1808(16) ?
Si01 O002 . 1.638(4) ?
Si01 O005 . 1.644(3) ?
Si01 N007 . 1.686(4) ?
Si01 N008 . 1.710(4) ?
Si01 Y004 1_655 3.1045(18) ?
Si01 Y002 5_766 3.1071(18) ?
Si01 Y002 3_455 3.1594(18) ?
Si01 Y003 3_455 3.1626(17) ?
Si02 O006 . 1.636(3) ?
Si02 O001 . 1.640(3) ?
Si02 N009 . 1.697(4) ?
Si02 N007 . 1.709(4) ?
Si02 Y002 3_455 3.0977(17) ?
Si02 Y003 3_455 3.1091(17) ?
Si02 Y001 3_445 3.1595(17) ?
Si02 Y005 3_445 3.1808(16) ?
Si03 O003 . 1.640(4) ?
Si03 O004 . 1.640(4) ?
Si03 N008 . 1.685(4) ?
Si03 N009 . 1.705(4) ?
Si03 Y001 3_445 3.0829(17) ?
Si03 Y005 3_445 3.1003(18) ?
Si03 Y002 5_766 3.1473(18) ?
Si03 Y004 1_655 3.1742(18) ?
O001 Y003 3_455 2.580(4) ?
O001 Y001 3_445 2.711(4) ?
O002 Y004 1_655 2.511(4) ?
O002 Y003 3_455 2.662(3) ?
O003 Y001 3_445 2.518(3) ?
O003 Y004 1_655 2.698(4) ?
O004 Y005 3_445 2.525(3) ?
O004 Y002 5_766 2.670(4) ?
O005 Y002 5_766 2.588(3) ?
O005 Y002 3_455 2.696(3) ?
O006 Y002 5_666 2.232(3) ?
O006 Y002 3_455 2.510(4) ?
O006 Y005 3_445 2.679(4) ?
N007 Y003 3_455 2.392(4) ?
N007 Y002 3_455 2.404(4) ?
N008 Y002 5_766 2.383(3) ?
N008 Y004 1_655 2.424(4) ?
N009 Y001 3_445 2.376(4) ?
N009 Y005 3_445 2.418(4) ?
